data_4129381
loop_
_publ_author_name
'Shen, Chong'
'Liu, Ren-Rong'
'Fan, Ren-Jie'
'Li, Ying-Long'
'Xu, Teng-Fei'
'Gao, Jian-Rong'
'Jia, Yi-Xia'

_publ_section_title
;
 Enantioselective Arylative Dearomatization of Indoles via Pd-Catalyzed
 Intramolecular Reductive Heck Reactions.
;
_journal_issue 15
_journal_name_full 'Journal of the American Chemical Society'
_journal_page_first 4936
_journal_page_last 4939
_journal_paper_doi 10.1021/jacs.5b01705
_journal_volume 137
_journal_year 2015
_chemical_formula_sum 'C16 H12 Br N O'
_chemical_formula_weight 314.18
_space_group_IT_number 19
_space_group_name_Hall 'P 2ac 2ab'
_space_group_name_H-M_alt 'P 21 21 21'
_symmetry_cell_setting orthorhombic
_symmetry_space_group_name_H-M 'P 21 21 21'
_atom_sites_solution_hydrogens geom
_atom_sites_solution_primary direct
_atom_sites_solution_secondary difmap
_audit_creation_method SHELXL-97
_cell_angle_alpha 90.00
_cell_angle_beta 90.00
_cell_angle_gamma 90.00
_cell_formula_units_Z 8
_cell_length_a 7.2122(3)
_cell_length_b 13.7043(5)
_cell_length_c 27.1641(11)
_cell_measurement_reflns_used 2738
_cell_measurement_temperature 293(2)
_cell_measurement_theta_max 23.1850
_cell_measurement_theta_min 3.5170
_cell_volume 2684.85(18)
_computing_structure_refinement 'SHELXL-97 (Sheldrick, 1997)'
_computing_structure_solution 'SHELXS-97 (Sheldrick, 1990)'
_diffrn_ambient_temperature 293(2)
_diffrn_measured_fraction_theta_full 0.997
_diffrn_measured_fraction_theta_max 0.997
_diffrn_measurement_device_type 'Xcalibur, Eos, Gemini ultra'
_diffrn_radiation_monochromator graphite
_diffrn_radiation_source 'fine-focus sealed tube'
_diffrn_radiation_type MoK\a
_diffrn_radiation_wavelength 0.71073
_diffrn_reflns_av_R_equivalents 0.0486
_diffrn_reflns_av_sigmaI/netI 0.0674
_diffrn_reflns_limit_h_max 8
_diffrn_reflns_limit_h_min -8
_diffrn_reflns_limit_k_max 16
_diffrn_reflns_limit_k_min -16
_diffrn_reflns_limit_l_max 32
_diffrn_reflns_limit_l_min -33
_diffrn_reflns_number 15481
_diffrn_reflns_theta_full 26.00
_diffrn_reflns_theta_max 26.00
_diffrn_reflns_theta_min 3.19
_exptl_absorpt_coefficient_mu 3.052
_exptl_absorpt_correction_T_max 0.5158
_exptl_absorpt_correction_T_min 0.4612
_exptl_absorpt_correction_type multi-scan
_exptl_crystal_colour colorless
_exptl_crystal_density_diffrn 1.555
_exptl_crystal_density_method 'not measured'
_exptl_crystal_description block
_exptl_crystal_F_000 1264
_exptl_crystal_size_max 0.30
_exptl_crystal_size_mid 0.30
_exptl_crystal_size_min 0.25
_refine_diff_density_max 0.586
_refine_diff_density_min -0.477
_refine_diff_density_rms 0.058
_refine_ls_abs_structure_details 'Flack H D (1983), Acta Cryst. A39, 876-881'
_refine_ls_abs_structure_Flack -0.018(13)
_refine_ls_extinction_method none
_refine_ls_goodness_of_fit_ref 0.839
_refine_ls_hydrogen_treatment mixed
_refine_ls_matrix_type full
_refine_ls_number_parameters 343
_refine_ls_number_reflns 5236
_refine_ls_number_restraints 0
_refine_ls_restrained_S_all 0.839
_refine_ls_R_factor_all 0.0882
_refine_ls_R_factor_gt 0.0457
_refine_ls_shift/su_max 0.001
_refine_ls_shift/su_mean 0.000
_refine_ls_structure_factor_coef Fsqd
_refine_ls_weighting_details 'calc w=1/[\s^2^(Fo^2^)+(0.1000P)^2^+0.0000P] where P=(Fo^2^+2Fc^2^)/3'
_refine_ls_weighting_scheme calc
_refine_ls_wR_factor_gt 0.1138
_refine_ls_wR_factor_ref 0.1413
_reflns_number_gt 3478
_reflns_number_total 5236
_reflns_threshold_expression >2sigma(I)
_cod_data_source_file ja5b01705_si_002.cif
_cod_data_source_block p
_cod_depositor_comments
;
The following automatic conversions were performed:

data item '_symmetry_cell_setting' value 'Orthorhombic' was changed
to 'orthorhombic' in accordance with the
/home/saulius/struct/COD-crude-data/automatic-downloads/DataCite-retrospective/ACS/depositions/lib/dictionaries/cif_core.dic
dictionary named 'cif_core.dic' version 2.4.2 last updated on
2011-04-26.

Automatic conversion script
Id: cif_fix_values 6909 2019-04-08 15:41:33Z antanas 
;
_cod_original_sg_symbol_H-M 'P2(1)2(1)2(1) '
_cod_database_code 4129381

loop_
_symmetry_equiv_pos_as_xyz
'x, y, z'
'-x+1/2, -y, z+1/2'
'-x, y+1/2, -z+1/2'
'x+1/2, -y+1/2, -z'

loop_
_atom_site_label
_atom_site_type_symbol
_atom_site_fract_x
_atom_site_fract_y
_atom_site_fract_z
_atom_site_U_iso_or_equiv
_atom_site_adp_type
_atom_site_occupancy
_atom_site_symmetry_multiplicity
_atom_site_calc_flag
_atom_site_refinement_flags
Br1 Br 0.92958(10) 0.54275(5) 0.18334(3) 0.0698(2) Uani 1 1 d .
N1 N 0.4246(6) 0.8333(3) 0.08515(18) 0.0457(11) Uani 1 1 d .
C1 C 0.7607(9) 0.6335(4) 0.1544(2) 0.0459(15) Uani 1 1 d .
O1 O 0.1714(6) 0.8706(4) 0.13474(19) 0.0725(14) Uani 1 1 d .
Br2 Br 0.52681(11) 1.53059(5) 0.02941(2) 0.0679(2) Uani 1 1 d .
N2 N 0.5305(5) 1.2267(3) 0.18923(16) 0.0350(9) Uani 1 1 d .
C2 C 0.5744(9) 0.6216(4) 0.1623(2) 0.0500(15) Uani 1 1 d .
H2A H 0.5318 0.5710 0.1822 0.060 Uiso 1 1 calc R
O2 O 0.2405(5) 1.1571(3) 0.19488(16) 0.0535(11) Uani 1 1 d .
C3 C 0.4514(8) 0.6845(4) 0.1408(2) 0.0487(14) Uani 1 1 d .
H3A H 0.3245 0.6774 0.1456 0.058 Uiso 1 1 calc R
C4 C 0.5209(7) 0.7590(4) 0.11175(19) 0.0423(13) Uani 1 1 d .
C5 C 0.7097(7) 0.7732(4) 0.10580(19) 0.0409(13) Uani 1 1 d .
C6 C 0.8316(8) 0.7094(4) 0.1267(2) 0.0455(14) Uani 1 1 d .
H6A H 0.9588 0.7169 0.1225 0.055 Uiso 1 1 calc R
C7 C 0.7475(8) 0.8648(4) 0.0767(2) 0.0469(14) Uani 1 1 d .
H7A H 0.8436 0.8544 0.0523 0.056 Uiso 1 1 calc R
H7B H 0.7831 0.9184 0.0980 0.056 Uiso 1 1 calc R
C8 C 0.5555(8) 0.8837(4) 0.0521(2) 0.0447(13) Uani 1 1 d .
C9 C 0.5479(9) 0.8384(5) 0.0007(2) 0.0567(16) Uani 1 1 d .
H9A H 0.4285 0.8504 -0.0136 0.085 Uiso 1 1 calc R
H9B H 0.5683 0.7693 0.0031 0.085 Uiso 1 1 calc R
H9C H 0.6424 0.8670 -0.0196 0.085 Uiso 1 1 calc R
C10 C 0.4783(9) 0.9861(4) 0.0522(2) 0.0491(14) Uani 1 1 d .
C11 C 0.5410(10) 1.0690(5) 0.0281(3) 0.0658(18) Uani 1 1 d .
H11A H 0.6481 1.0682 0.0091 0.079 Uiso 1 1 calc R
C12 C 0.4360(14) 1.1537(5) 0.0339(3) 0.076(2) Uani 1 1 d .
H12A H 0.4730 1.2101 0.0176 0.091 Uiso 1 1 calc R
C13 C 0.2816(14) 1.1569(6) 0.0625(3) 0.083(3) Uani 1 1 d .
H13A H 0.2168 1.2152 0.0660 0.100 Uiso 1 1 calc R
C14 C 0.2214(11) 1.0753(6) 0.0861(3) 0.071(2) Uani 1 1 d .
H14A H 0.1150 1.0768 0.1054 0.085 Uiso 1 1 calc R
C15 C 0.3215(9) 0.9903(4) 0.0807(2) 0.0522(16) Uani 1 1 d .
C16 C 0.2893(9) 0.8937(5) 0.1045(2) 0.0541(17) Uani 1 1 d .
C17 C 0.5169(8) 1.4355(4) 0.08012(19) 0.0419(13) Uani 1 1 d .
C18 C 0.6704(8) 1.3773(4) 0.0873(2) 0.0428(13) Uani 1 1 d .
H18A H 0.7756 1.3838 0.0678 0.051 Uiso 1 1 calc R
C19 C 0.6622(7) 1.3089(4) 0.1246(2) 0.0378(13) Uani 1 1 d .
C20 C 0.5057(7) 1.3025(4) 0.15399(18) 0.0355(12) Uani 1 1 d .
C21 C 0.3529(7) 1.3601(4) 0.1471(2) 0.0413(13) Uani 1 1 d .
H21A H 0.2491 1.3543 0.1672 0.050 Uiso 1 1 calc R
C22 C 0.3591(8) 1.4283(4) 0.1084(2) 0.0466(14) Uani 1 1 d .
H22A H 0.2575 1.4681 0.1020 0.056 Uiso 1 1 calc R
C23 C 0.7991(7) 1.2299(4) 0.1384(2) 0.0392(13) Uani 1 1 d .
H23A H 0.9241 1.2556 0.1405 0.047 Uiso 1 1 calc R
H23B H 0.7969 1.1769 0.1147 0.047 Uiso 1 1 calc R
C24 C 0.7287(6) 1.1956(4) 0.1894(2) 0.0345(12) Uani 1 1 d .
C25 C 0.8314(7) 1.2489(4) 0.2311(2) 0.0460(14) Uani 1 1 d .
H25A H 0.7841 1.2274 0.2623 0.069 Uiso 1 1 calc R
H25B H 0.8127 1.3180 0.2279 0.069 Uiso 1 1 calc R
H25C H 0.9615 1.2347 0.2292 0.069 Uiso 1 1 calc R
C26 C 0.7110(7) 1.0891(4) 0.19830(18) 0.0329(11) Uani 1 1 d .
C27 C 0.8468(7) 1.0185(4) 0.20175(19) 0.0401(13) Uani 1 1 d .
H27A H 0.9712 1.0347 0.1978 0.048 Uiso 1 1 calc R
C28 C 0.7944(9) 0.9232(4) 0.2112(2) 0.0449(14) Uani 1 1 d .
H28A H 0.8851 0.8751 0.2132 0.054 Uiso 1 1 calc R
C29 C 0.6099(9) 0.8976(4) 0.2177(2) 0.0506(16) Uani 1 1 d .
H29A H 0.5782 0.8330 0.2240 0.061 Uiso 1 1 calc R
C30 C 0.4721(8) 0.9688(4) 0.2149(2) 0.0465(13) Uani 1 1 d .
H30A H 0.3479 0.9527 0.2193 0.056 Uiso 1 1 calc R
C31 C 0.5258(7) 1.0648(3) 0.20527(18) 0.0366(12) Uani 1 1 d .
C32 C 0.4083(7) 1.1506(4) 0.19664(19) 0.0392(13) Uani 1 1 d .

loop_
_atom_site_aniso_label
_atom_site_aniso_U_11
_atom_site_aniso_U_22
_atom_site_aniso_U_33
_atom_site_aniso_U_23
_atom_site_aniso_U_13
_atom_site_aniso_U_12
Br1 0.0823(5) 0.0601(4) 0.0672(4) 0.0147(4) -0.0144(4) 0.0045(4)
N1 0.036(2) 0.050(3) 0.051(3) -0.005(2) 0.000(2) -0.003(2)
C1 0.059(4) 0.040(3) 0.039(3) 0.000(3) -0.014(3) 0.004(3)
O1 0.042(2) 0.094(3) 0.081(3) -0.012(3) 0.016(2) -0.005(2)
Br2 0.0871(5) 0.0633(4) 0.0533(4) 0.0211(3) 0.0032(4) 0.0119(4)
N2 0.026(2) 0.034(2) 0.045(2) 0.006(2) 0.005(2) 0.0022(18)
C2 0.060(4) 0.048(3) 0.042(3) 0.005(3) 0.004(3) -0.018(3)
O2 0.027(2) 0.066(2) 0.067(3) 0.009(2) 0.0114(19) -0.0018(18)
C3 0.041(3) 0.056(3) 0.049(3) -0.010(3) 0.004(3) -0.015(3)
C4 0.040(3) 0.047(3) 0.040(3) -0.003(3) 0.000(3) -0.008(3)
C5 0.040(3) 0.045(3) 0.038(3) -0.004(3) -0.001(3) -0.005(3)
C6 0.044(3) 0.045(3) 0.047(3) -0.003(3) 0.005(3) -0.010(3)
C7 0.042(3) 0.051(4) 0.048(3) 0.009(3) 0.001(3) -0.004(3)
C8 0.045(3) 0.045(3) 0.043(3) 0.003(3) -0.004(3) 0.000(3)
C9 0.063(4) 0.060(4) 0.047(3) -0.002(3) -0.006(3) 0.001(4)
C10 0.058(4) 0.048(3) 0.041(3) -0.004(3) -0.018(3) 0.001(3)
C11 0.077(4) 0.062(4) 0.058(4) 0.005(3) -0.012(4) 0.008(4)
C12 0.114(6) 0.042(4) 0.071(5) -0.004(4) -0.026(5) 0.000(4)
C13 0.117(7) 0.057(5) 0.075(6) -0.016(4) -0.025(6) 0.022(5)
C14 0.077(5) 0.079(5) 0.056(4) -0.024(4) -0.012(4) 0.026(4)
C15 0.052(4) 0.055(4) 0.050(3) -0.008(3) -0.009(3) 0.008(3)
C16 0.042(3) 0.066(4) 0.054(4) -0.016(3) -0.013(3) 0.002(3)
C17 0.053(3) 0.036(3) 0.037(3) 0.002(2) -0.008(3) -0.001(3)
C18 0.043(3) 0.049(3) 0.037(3) -0.002(3) 0.010(3) 0.003(3)
C19 0.033(3) 0.038(3) 0.043(3) -0.004(3) 0.002(2) 0.002(2)
C20 0.030(3) 0.034(3) 0.042(3) -0.007(2) 0.000(2) -0.001(2)
C21 0.034(3) 0.042(3) 0.048(3) -0.001(3) 0.006(3) 0.005(3)
C22 0.042(3) 0.041(3) 0.057(4) -0.004(3) -0.003(3) 0.010(3)
C23 0.029(3) 0.040(3) 0.048(3) -0.001(3) 0.010(2) 0.000(2)
C24 0.022(2) 0.038(3) 0.043(3) -0.001(3) 0.000(2) 0.001(2)
C25 0.035(3) 0.043(3) 0.060(4) -0.007(3) -0.004(3) -0.006(3)
C26 0.036(3) 0.036(3) 0.026(3) -0.003(2) 0.000(2) -0.003(2)
C27 0.036(3) 0.044(3) 0.041(3) -0.003(3) 0.000(2) 0.008(3)
C28 0.048(3) 0.044(3) 0.043(3) -0.001(3) -0.008(3) 0.005(3)
C29 0.076(5) 0.034(3) 0.042(3) -0.001(3) -0.006(3) -0.008(3)
C30 0.048(3) 0.042(3) 0.050(3) 0.004(3) -0.003(3) -0.009(3)
C31 0.039(3) 0.036(3) 0.036(3) 0.004(2) 0.003(2) -0.001(2)
C32 0.034(3) 0.050(3) 0.034(3) 0.003(3) 0.006(2) -0.004(3)

loop_
_atom_type_symbol
_atom_type_description
_atom_type_scat_dispersion_real
_atom_type_scat_dispersion_imag
_atom_type_scat_source
C C 0.0033 0.0016 'International Tables Vol C Tables 4.2.6.8 and 6.1.1.4'
H H 0.0000 0.0000 'International Tables Vol C Tables 4.2.6.8 and 6.1.1.4'
N N 0.0061 0.0033 'International Tables Vol C Tables 4.2.6.8 and 6.1.1.4'
O O 0.0106 0.0060 'International Tables Vol C Tables 4.2.6.8 and 6.1.1.4'
Br Br -0.2901 2.4595 'International Tables Vol C Tables 4.2.6.8 and 6.1.1.4'

loop_
_geom_angle_atom_site_label_1
_geom_angle_atom_site_label_2
_geom_angle_atom_site_label_3
_geom_angle
C16 N1 C4 125.3(5)
C16 N1 C8 113.7(5)
C4 N1 C8 109.3(4)
C2 C1 C6 122.5(6)
C2 C1 Br1 118.9(5)
C6 C1 Br1 118.6(5)
C32 N2 C20 124.7(4)
C32 N2 C24 113.3(4)
C20 N2 C24 109.3(4)
C3 C2 C1 119.6(5)
C2 C3 C4 118.3(5)
C3 C4 C5 121.7(5)
C3 C4 N1 129.7(5)
C5 C4 N1 108.6(5)
C6 C5 C4 119.7(5)
C6 C5 C7 129.5(5)
C4 C5 C7 110.8(5)
C5 C6 C1 118.1(5)
C5 C7 C8 101.7(4)
N1 C8 C10 101.5(5)
N1 C8 C9 110.0(5)
C10 C8 C9 111.5(5)
N1 C8 C7 103.2(4)
C10 C8 C7 118.7(5)
C9 C8 C7 110.8(5)
C15 C10 C11 120.0(6)
C15 C10 C8 110.1(5)
C11 C10 C8 129.8(6)
C10 C11 C12 116.9(7)
C13 C12 C11 122.5(8)
C12 C13 C14 120.3(8)
C13 C14 C15 118.6(8)
C10 C15 C14 121.8(7)
C10 C15 C16 109.6(5)
C14 C15 C16 128.6(7)
O1 C16 N1 126.1(6)
O1 C16 C15 128.9(6)
N1 C16 C15 104.9(5)
C22 C17 C18 122.8(5)
C22 C17 Br2 119.1(4)
C18 C17 Br2 118.1(4)
C17 C18 C19 117.6(5)
C18 C19 C20 120.1(5)
C18 C19 C23 129.8(5)
C20 C19 C23 110.0(5)
C21 C20 C19 122.6(5)
C21 C20 N2 127.9(5)
C19 C20 N2 109.4(4)
C20 C21 C22 117.4(5)
C17 C22 C21 119.4(5)
C19 C23 C24 103.0(4)
C26 C24 N2 101.5(4)
C26 C24 C25 112.9(4)
N2 C24 C25 109.2(4)
C26 C24 C23 118.1(4)
N2 C24 C23 103.0(4)
C25 C24 C23 111.0(4)
C27 C26 C31 120.4(5)
C27 C26 C24 129.7(5)
C31 C26 C24 109.9(4)
C26 C27 C28 118.7(5)
C27 C28 C29 121.6(5)
C28 C29 C30 119.9(5)
C29 C30 C31 118.1(5)
C26 C31 C30 121.2(5)
C26 C31 C32 110.0(4)
C30 C31 C32 128.6(5)
O2 C32 N2 125.1(5)
O2 C32 C31 129.9(5)
N2 C32 C31 105.0(4)

loop_
_geom_bond_atom_site_label_1
_geom_bond_atom_site_label_2
_geom_bond_distance
Br1 C1 1.910(6)
N1 C16 1.383(8)
N1 C4 1.428(7)
N1 C8 1.476(7)
C1 C2 1.371(9)
C1 C6 1.382(8)
O1 C16 1.225(8)
Br2 C17 1.897(5)
N2 C32 1.380(6)
N2 C20 1.424(6)
N2 C24 1.491(6)
C2 C3 1.368(9)
O2 C32 1.214(6)
C3 C4 1.385(7)
C4 C5 1.385(8)
C5 C6 1.363(8)
C5 C7 1.508(8)
C7 C8 1.560(8)
C8 C10 1.509(8)
C8 C9 1.527(8)
C10 C15 1.372(9)
C10 C11 1.386(9)
C11 C12 1.395(10)
C12 C13 1.358(11)
C13 C14 1.359(11)
C14 C15 1.378(9)
C15 C16 1.492(9)
C17 C22 1.377(8)
C17 C18 1.379(8)
C18 C19 1.379(7)
C19 C20 1.386(7)
C19 C23 1.513(7)
C20 C21 1.368(7)
C21 C22 1.407(8)
C23 C24 1.549(7)
C24 C26 1.486(7)
C24 C25 1.538(7)
C26 C27 1.380(7)
C26 C31 1.389(7)
C27 C28 1.383(8)
C28 C29 1.388(9)
C29 C30 1.395(8)
C30 C31 1.397(7)
C31 C32 1.468(7)
